data_4315960
loop_
_publ_author_name
'Marta Guron'
'Xiaolan Wei'
'Patrick J. Carroll'
'Larry G. Sneddon'

_publ_section_title
;
 Ruthenium-Catalyzed Metathesis Reactions of ortho- and
 meta-Dialkenyl-Carboranes: Efficient Ring-Closing and Acyclic Diene
 Polymerization Reactions
;
_journal_name_full 'Inorganic Chemistry'
_journal_page_first 6139
_journal_page_last 6147
_journal_paper_doi 10.1021/ic100801y
_journal_volume 49
_journal_year 2010
_chemical_formula_sum 'C10 H28 B10 Si2'
_chemical_formula_weight 312.60
_space_group_IT_number 14
_symmetry_cell_setting monoclinic
_symmetry_Int_Tables_number 14
_symmetry_space_group_name_Hall '-P 2yn'
_symmetry_space_group_name_H-M 'P 1 21/n 1'
_atom_sites_solution_hydrogens geom
_atom_sites_solution_primary direct
_audit_creation_method SHELXL-97
_cell_angle_alpha 90.00
_cell_angle_beta 100.666(3)
_cell_angle_gamma 90.00
_cell_formula_units_Z 4
_cell_length_a 9.1097(11)
_cell_length_b 13.6428(14)
_cell_length_c 15.6055(19)
_cell_measurement_temperature 143(1)
_cell_volume 1906.0(4)
_computing_data_collection 'CrystalClear (Rigaku, 1999)'
_computing_data_reduction 'CrystalClear (Rigaku, 1999)'
_computing_structure_refinement 'SHELXL-97 (Sheldrick, 1997)'
_computing_structure_solution 'SIR97 (Altomare, 1999)'
_diffrn_ambient_temperature 143(1)
_diffrn_measured_fraction_theta_full 0.995
_diffrn_measured_fraction_theta_max 0.995
_diffrn_measurement_device 'CCD Area Detector'
_diffrn_measurement_device_type 'Rigaku Mercury'
_diffrn_measurement_method 'phi and omega rotations'
_diffrn_radiation_monochromator graphite
_diffrn_radiation_source 'rotating anode'
_diffrn_radiation_type MoK\a
_diffrn_radiation_wavelength 0.71073
_diffrn_reflns_av_R_equivalents 0.0171
_diffrn_reflns_av_sigmaI/netI 0.0177
_diffrn_reflns_limit_h_max 8
_diffrn_reflns_limit_h_min -10
_diffrn_reflns_limit_k_max 16
_diffrn_reflns_limit_k_min -16
_diffrn_reflns_limit_l_max 15
_diffrn_reflns_limit_l_min -18
_diffrn_reflns_number 11781
_diffrn_reflns_theta_full 25.02
_diffrn_reflns_theta_max 25.02
_diffrn_reflns_theta_min 2.66
_exptl_absorpt_coefficient_mu 0.172
_exptl_absorpt_correction_T_max 1.0000
_exptl_absorpt_correction_T_min 0.8597
_exptl_absorpt_correction_type multi-scan
_exptl_absorpt_process_details
;  Shape and scale corrections using equivalent reflections.
   Shape function based on spherical harmonics.
   Highest even and odd order for spherical harmonics:  4  and  3
   Laue group:  2/m
   Friedel opposites are equivalent.
;
_exptl_crystal_density_diffrn 1.089
_exptl_crystal_density_method 'not measured'
_exptl_crystal_F_000 664
_exptl_crystal_size_max 0.42
_exptl_crystal_size_mid 0.38
_exptl_crystal_size_min 0.28
_refine_diff_density_max 0.696
_refine_diff_density_min -0.271
_refine_diff_density_rms 0.046
_refine_ls_extinction_method none
_refine_ls_goodness_of_fit_ref 1.091
_refine_ls_hydrogen_treatment mixed
_refine_ls_matrix_type full
_refine_ls_number_parameters 244
_refine_ls_number_reflns 3348
_refine_ls_number_restraints 0
_refine_ls_restrained_S_all 1.091
_refine_ls_R_factor_all 0.0406
_refine_ls_R_factor_gt 0.0380
_refine_ls_shift/su_max 0.002
_refine_ls_shift/su_mean 0.000
_refine_ls_structure_factor_coef Fsqd
_refine_ls_weighting_details 'calc w=1/[\s^2^(Fo^2^)+(0.0557P)^2^+0.8587P] where P=(Fo^2^+2Fc^2^)/3'
_refine_ls_weighting_scheme calc
_refine_ls_wR_factor_gt 0.1017
_refine_ls_wR_factor_ref 0.1040
_reflns_number_gt 3089
_reflns_number_total 3348
_reflns_threshold_expression >2sigma(I)
_cod_data_source_file ic100801y_si_002_1.cif
_cod_data_source_block UP3302
_cod_depositor_comments
;
The following automatic conversions were performed:

data name '_atom_site_symetry_multiplicity' was replaced with
'_atom_site_symmetry_multiplicity' as specified in the replacement
file 'data/replacement-values/replacement_tags.lst'.

Automatic conversion script
Id: cif_correct_tags 9268 2022-04-12 08:56:07Z antanas 
;
_cod_original_sg_symbol_H-M 'P 21/n '
_cod_database_code 4315960

loop_
_symmetry_equiv_pos_as_xyz
'x, y, z'
'-x+1/2, y+1/2, -z+1/2'
'-x, -y, -z'
'x-1/2, -y-1/2, z-1/2'

loop_
_atom_site_label
_atom_site_type_symbol
_atom_site_fract_x
_atom_site_fract_y
_atom_site_fract_z
_atom_site_U_iso_or_equiv
_atom_site_adp_type
_atom_site_occupancy
_atom_site_symmetry_multiplicity
_atom_site_calc_flag
_atom_site_refinement_flags
_atom_site_disorder_assembly
_atom_site_disorder_group
C1 C 0.65053(17) 0.10634(10) 0.19999(10) 0.0168(3) Uani 1 1 d . . .
C2 C 0.49410(16) 0.17591(11) 0.16416(10) 0.0176(3) Uani 1 1 d . . .
B3 B 0.49341(19) 0.05179(13) 0.14119(11) 0.0186(4) Uani 1 1 d . . .
B4 B 0.5986(2) -0.00628(13) 0.23456(12) 0.0208(4) Uani 1 1 d . . .
B5 B 0.6697(2) 0.08723(13) 0.31001(11) 0.0209(4) Uani 1 1 d . . .
B6 B 0.6056(2) 0.20211(13) 0.26291(11) 0.0200(4) Uani 1 1 d . . .
B7 B 0.3382(2) 0.10969(13) 0.17437(12) 0.0213(4) Uani 1 1 d . . .
B8 B 0.4012(2) -0.00539(14) 0.21943(13) 0.0239(4) Uani 1 1 d . . .
B9 B 0.5111(2) 0.01705(15) 0.32515(12) 0.0254(4) Uani 1 1 d . . .
B10 B 0.5167(2) 0.14665(15) 0.34350(12) 0.0248(4) Uani 1 1 d . . .
B11 B 0.4076(2) 0.20264(14) 0.25092(12) 0.0226(4) Uani 1 1 d . . .
B12 B 0.3495(2) 0.08853(15) 0.28791(12) 0.0260(4) Uani 1 1 d . . .
Si1 Si 0.46426(5) 0.26855(3) 0.06878(3) 0.02075(15) Uani 1 1 d . . .
Si2 Si 0.83600(5) 0.10979(3) 0.15615(3) 0.01969(15) Uani 1 1 d . . .
C13 C 0.4178(2) 0.20049(13) -0.03601(11) 0.0299(4) Uani 1 1 d . . .
H13A H 0.3871 0.2470 -0.0839 0.045 Uiso 1 1 calc R . .
H13B H 0.3359 0.1546 -0.0334 0.045 Uiso 1 1 calc R . .
H13C H 0.5058 0.1640 -0.0460 0.045 Uiso 1 1 calc R . .
C14 C 0.3025(2) 0.34708(13) 0.08189(12) 0.0324(4) Uani 1 1 d . . .
H14A H 0.3300 0.3882 0.1339 0.049 Uiso 1 1 calc R . .
H14B H 0.2175 0.3054 0.0883 0.049 Uiso 1 1 calc R . .
H14C H 0.2749 0.3889 0.0304 0.049 Uiso 1 1 calc R . .
C15 C 0.6288(2) 0.34938(12) 0.07208(11) 0.0273(4) Uani 1 1 d . . .
H15 H 0.6750 0.3761 0.1267 0.036 Uiso 1 1 calc R . .
C16 C 0.6848(3) 0.37169(17) 0.00255(14) 0.0478(6) Uani 1 1 d . . .
H16A H 0.6406 0.3460 -0.0528 0.064 Uiso 1 1 calc R . .
H16B H 0.7694 0.4135 0.0078 0.064 Uiso 1 1 calc R . .
C17 C 0.94156(19) -0.00293(13) 0.19766(13) 0.0312(4) Uani 1 1 d . . .
H17A H 0.8888 -0.0608 0.1703 0.047 Uiso 1 1 calc R . .
H17B H 0.9495 -0.0069 0.2611 0.047 Uiso 1 1 calc R . .
H17C H 1.0418 -0.0003 0.1834 0.047 Uiso 1 1 calc R . .
C18 C 0.94423(19) 0.21999(12) 0.19896(12) 0.0278(4) Uani 1 1 d . . .
H18A H 1.0434 0.2174 0.1832 0.042 Uiso 1 1 calc R . .
H18B H 0.9548 0.2220 0.2626 0.042 Uiso 1 1 calc R . .
H18C H 0.8917 0.2789 0.1738 0.042 Uiso 1 1 calc R . .
C19 C 0.8014(2) 0.10249(14) 0.03546(12) 0.0319(4) Uani 1 1 d . . .
H19 H 0.7284 0.0570 0.0083 0.042 Uiso 1 1 calc R . .
C20 C 0.8686(3) 0.1542(2) -0.01438(15) 0.0597(7) Uani 1 1 d . . .
H20A H 0.9424 0.2005 0.0103 0.079 Uiso 1 1 calc R . .
H20B H 0.8445 0.1461 -0.0758 0.079 Uiso 1 1 calc R . .
H3 H 0.4953(19) 0.0287(13) 0.0748(11) 0.021(4) Uiso 1 1 d . . .
H4 H 0.663(2) -0.0685(14) 0.2224(12) 0.028(5) Uiso 1 1 d . . .
H5 H 0.782(2) 0.0825(13) 0.3458(11) 0.024(4) Uiso 1 1 d . . .
H6 H 0.6727(19) 0.2673(13) 0.2702(11) 0.023(5) Uiso 1 1 d . . .
H7 H 0.241(2) 0.1216(13) 0.1253(12) 0.025(5) Uiso 1 1 d . . .
H8 H 0.336(2) -0.0714(14) 0.2022(12) 0.029(5) Uiso 1 1 d . . .
H9 H 0.519(2) -0.0370(15) 0.3767(13) 0.036(5) Uiso 1 1 d . . .
H10 H 0.530(2) 0.1773(13) 0.4071(12) 0.027(5) Uiso 1 1 d . . .
H11 H 0.354(2) 0.2708(14) 0.2507(11) 0.027(5) Uiso 1 1 d . . .
H12 H 0.247(2) 0.0814(15) 0.3158(12) 0.036(5) Uiso 1 1 d . . .

loop_
_atom_site_aniso_label
_atom_site_aniso_U_11
_atom_site_aniso_U_22
_atom_site_aniso_U_33
_atom_site_aniso_U_23
_atom_site_aniso_U_13
_atom_site_aniso_U_12
C1 0.0161(8) 0.0155(7) 0.0176(7) -0.0003(6) -0.0001(6) 0.0007(6)
C2 0.0159(8) 0.0183(8) 0.0176(7) -0.0019(6) 0.0004(6) 0.0024(6)
B3 0.0181(9) 0.0168(8) 0.0204(9) -0.0014(7) 0.0020(7) -0.0013(7)
B4 0.0203(9) 0.0181(9) 0.0235(9) 0.0027(7) 0.0024(7) 0.0007(7)
B5 0.0218(9) 0.0220(9) 0.0178(9) 0.0015(7) 0.0008(7) 0.0026(7)
B6 0.0213(9) 0.0197(9) 0.0174(8) -0.0038(7) -0.0006(7) 0.0023(7)
B7 0.0167(9) 0.0231(10) 0.0238(9) -0.0011(7) 0.0032(7) -0.0001(7)
B8 0.0202(9) 0.0237(10) 0.0279(10) 0.0017(8) 0.0049(8) -0.0029(7)
B9 0.0246(10) 0.0287(10) 0.0237(9) 0.0060(8) 0.0063(8) 0.0000(8)
B10 0.0252(10) 0.0288(10) 0.0204(9) -0.0016(8) 0.0044(8) 0.0038(8)
B11 0.0207(9) 0.0271(10) 0.0203(9) -0.0027(7) 0.0047(7) 0.0037(8)
B12 0.0224(10) 0.0327(10) 0.0242(9) 0.0015(8) 0.0075(8) 0.0017(8)
Si1 0.0243(3) 0.0175(2) 0.0186(2) 0.00038(16) -0.00079(18) 0.00223(17)
Si2 0.0169(2) 0.0187(2) 0.0238(3) -0.00029(16) 0.00489(18) -0.00009(16)
C13 0.0397(11) 0.0262(9) 0.0204(8) 0.0000(7) -0.0038(7) -0.0002(8)
C14 0.0343(10) 0.0274(9) 0.0332(10) 0.0029(8) -0.0001(8) 0.0111(8)
C15 0.0323(10) 0.0199(8) 0.0275(9) 0.0022(7) -0.0003(7) -0.0013(7)
C16 0.0515(13) 0.0514(13) 0.0381(11) 0.0099(10) 0.0020(10) -0.0215(11)
C17 0.0206(9) 0.0262(9) 0.0483(11) 0.0056(8) 0.0102(8) 0.0046(7)
C18 0.0216(9) 0.0245(9) 0.0378(10) -0.0032(7) 0.0068(7) -0.0038(7)
C19 0.0258(9) 0.0428(11) 0.0279(9) -0.0035(8) 0.0071(7) -0.0002(8)
C20 0.0623(16) 0.0808(18) 0.0373(12) -0.0027(12) 0.0123(11) -0.0203(14)

loop_
_atom_type_symbol
_atom_type_description
_atom_type_scat_dispersion_real
_atom_type_scat_dispersion_imag
_atom_type_scat_source
C C 0.0033 0.0016 'International Tables Vol C Tables 4.2.6.8 and 6.1.1.4'
H H 0.0000 0.0000 'International Tables Vol C Tables 4.2.6.8 and 6.1.1.4'
B B 0.0013 0.0007 'International Tables Vol C Tables 4.2.6.8 and 6.1.1.4'
Si Si 0.0817 0.0704 'International Tables Vol C Tables 4.2.6.8 and 6.1.1.4'

loop_
_geom_angle_atom_site_label_1
_geom_angle_atom_site_label_2
_geom_angle_atom_site_label_3
_geom_angle
_geom_angle_site_symmetry_1
_geom_angle_site_symmetry_3
_geom_angle_publ_flag
B5 C1 C2 109.58(11) . . ?
B5 C1 B3 112.91(12) . . ?
C2 C1 B3 60.46(9) . . ?
B5 C1 B4 62.20(10) . . ?
C2 C1 B4 109.60(11) . . ?
B3 C1 B4 62.08(10) . . ?
B5 C1 B6 62.40(10) . . ?
C2 C1 B6 59.84(9) . . ?
B3 C1 B6 111.64(12) . . ?
B4 C1 B6 112.86(12) . . ?
B5 C1 Si2 115.07(10) . . ?
C2 C1 Si2 126.65(10) . . ?
B3 C1 Si2 121.07(10) . . ?
B4 C1 Si2 116.11(10) . . ?
B6 C1 Si2 119.75(10) . . ?
B7 C2 C1 109.27(11) . . ?
B7 C2 B6 112.83(12) . . ?
C1 C2 B6 60.41(9) . . ?
B7 C2 B11 62.13(10) . . ?
C1 C2 B11 109.46(11) . . ?
B6 C2 B11 62.14(10) . . ?
B7 C2 B3 62.13(10) . . ?
C1 C2 B3 59.84(9) . . ?
B6 C2 B3 111.60(12) . . ?
B11 C2 B3 112.60(12) . . ?
B7 C2 Si1 114.52(10) . . ?
C1 C2 Si1 127.02(10) . . ?
B6 C2 Si1 122.00(11) . . ?
B11 C2 Si1 116.49(10) . . ?
B3 C2 Si1 119.05(10) . . ?
C1 B3 C2 59.70(9) . . ?
C1 B3 B4 59.05(9) . . ?
C2 B3 B4 106.61(12) . . ?
C1 B3 B7 106.29(12) . . ?
C2 B3 B7 58.51(9) . . ?
B4 B3 B7 107.27(12) . . ?
C1 B3 B8 105.94(12) . . ?
C2 B3 B8 105.67(12) . . ?
B4 B3 B8 59.63(10) . . ?
B7 B3 B8 59.65(10) . . ?
C1 B3 H3 118.4(9) . . ?
C2 B3 H3 118.8(9) . . ?
B4 B3 H3 123.5(9) . . ?
B7 B3 H3 124.1(9) . . ?
B8 B3 H3 128.2(9) . . ?
C1 B4 B8 106.44(12) . . ?
C1 B4 B9 106.20(12) . . ?
B8 B4 B9 60.68(11) . . ?
C1 B4 B5 58.62(9) . . ?
B8 B4 B5 108.70(13) . . ?
B9 B4 B5 60.36(11) . . ?
C1 B4 B3 58.87(9) . . ?
B8 B4 B3 60.44(10) . . ?
B9 B4 B3 108.65(13) . . ?
B5 B4 B3 107.40(12) . . ?
C1 B4 H4 117.3(10) . . ?
B8 B4 H4 124.2(10) . . ?
B9 B4 H4 128.8(10) . . ?
B5 B4 H4 122.8(10) . . ?
B3 B4 H4 116.1(10) . . ?
C1 B5 B10 106.61(12) . . ?
C1 B5 B4 59.18(9) . . ?
B10 B5 B4 108.29(13) . . ?
C1 B5 B6 59.22(9) . . ?
B10 B5 B6 60.26(10) . . ?
B4 B5 B6 107.86(12) . . ?
C1 B5 B9 106.22(12) . . ?
B10 B5 B9 60.42(11) . . ?
B4 B5 B9 59.83(10) . . ?
B6 B5 B9 108.32(13) . . ?
C1 B5 H5 116.1(9) . . ?
B10 B5 H5 127.0(9) . . ?
B4 B5 H5 119.8(10) . . ?
B6 B5 H5 118.4(10) . . ?
B9 B5 H5 128.1(9) . . ?
C2 B6 C1 59.75(9) . . ?
C2 B6 B11 59.16(9) . . ?
C1 B6 B11 106.60(12) . . ?
C2 B6 B5 106.32(12) . . ?
C1 B6 B5 58.37(9) . . ?
B11 B6 B5 107.20(13) . . ?
C2 B6 B10 105.89(13) . . ?
C1 B6 B10 105.42(12) . . ?
B11 B6 B10 59.51(10) . . ?
B5 B6 B10 59.59(10) . . ?
C2 B6 H6 119.9(9) . . ?
C1 B6 H6 119.7(9) . . ?
B11 B6 H6 123.7(9) . . ?
B5 B6 H6 123.2(9) . . ?
B10 B6 H6 126.9(9) . . ?
C2 B7 B8 106.89(12) . . ?
C2 B7 B11 59.26(10) . . ?
B8 B7 B11 108.48(13) . . ?
C2 B7 B3 59.36(9) . . ?
B8 B7 B3 60.35(10) . . ?
B11 B7 B3 108.06(12) . . ?
C2 B7 B12 106.37(13) . . ?
B8 B7 B12 60.42(11) . . ?
B11 B7 B12 59.89(11) . . ?
B3 B7 B12 108.39(13) . . ?
C2 B7 H7 116.4(9) . . ?
B8 B7 H7 125.6(9) . . ?
B11 B7 H7 121.1(9) . . ?
B3 B7 H7 117.2(10) . . ?
B12 B7 H7 128.5(10) . . ?
B4 B8 B7 107.79(13) . . ?
B4 B8 B3 59.94(10) . . ?
B7 B8 B3 60.00(10) . . ?
B4 B8 B12 107.41(13) . . ?
B7 B8 B12 60.00(10) . . ?
B3 B8 B12 107.79(13) . . ?
B4 B8 B9 59.82(10) . . ?
B7 B8 B9 107.40(13) . . ?
B3 B8 B9 107.58(13) . . ?
B12 B8 B9 59.39(11) . . ?
B4 B8 H8 121.7(10) . . ?
B7 B8 H8 120.9(10) . . ?
B3 B8 H8 120.0(10) . . ?
B12 B8 H8 123.3(10) . . ?
B9 B8 H8 123.9(10) . . ?
B12 B9 B4 107.80(13) . . ?
B12 B9 B5 107.77(13) . . ?
B4 B9 B5 59.81(10) . . ?
B12 B9 B10 60.41(11) . . ?
B4 B9 B10 107.50(13) . . ?
B5 B9 B10 59.46(10) . . ?
B12 B9 B8 60.19(11) . . ?
B4 B9 B8 59.51(10) . . ?
B5 B9 B8 107.33(12) . . ?
B10 B9 B8 108.09(13) . . ?
B12 B9 H9 123.9(10) . . ?
B4 B9 H9 119.3(10) . . ?
B5 B9 H9 121.1(10) . . ?
B10 B9 H9 123.9(11) . . ?
B8 B9 H9 121.2(11) . . ?
B11 B10 B5 108.09(13) . . ?
B11 B10 B6 60.07(10) . . ?
B5 B10 B6 60.15(10) . . ?
B11 B10 B9 107.52(13) . . ?
B5 B10 B9 60.12(10) . . ?
B6 B10 B9 108.00(13) . . ?
B11 B10 B12 59.79(11) . . ?
B5 B10 B12 107.41(13) . . ?
B6 B10 B12 107.59(13) . . ?
B9 B10 B12 59.29(11) . . ?
B11 B10 H10 122.9(10) . . ?
B5 B10 H10 119.5(10) . . ?
B6 B10 H10 120.1(10) . . ?
B9 B10 H10 122.2(10) . . ?
B12 B10 H10 124.6(10) . . ?
C2 B11 B10 106.27(12) . . ?
C2 B11 B12 106.05(13) . . ?
B10 B11 B12 60.78(11) . . ?
C2 B11 B7 58.61(9) . . ?
B10 B11 B7 108.50(13) . . ?
B12 B11 B7 60.14(11) . . ?
C2 B11 B6 58.70(9) . . ?
B10 B11 B6 60.43(10) . . ?
B12 B11 B6 108.65(13) . . ?
B7 B11 B6 107.18(12) . . ?
C2 B11 H11 117.5(10) . . ?
B10 B11 H11 125.1(10) . . ?
B12 B11 H11 127.9(10) . . ?
B7 B11 H11 121.6(10) . . ?
B6 B11 H11 117.6(10) . . ?
B9 B12 B11 108.04(13) . . ?
B9 B12 B7 107.89(13) . . ?
B11 B12 B7 59.97(10) . . ?
B9 B12 B8 60.42(11) . . ?
B11 B12 B8 107.87(13) . . ?
B7 B12 B8 59.59(10) . . ?
B9 B12 B10 60.30(11) . . ?
B11 B12 B10 59.43(11) . . ?
B7 B12 B10 107.30(13) . . ?
B8 B12 B10 108.18(13) . . ?
B9 B12 H12 122.2(10) . . ?
B11 B12 H12 122.0(11) . . ?
B7 B12 H12 120.7(10) . . ?
B8 B12 H12 120.6(11) . . ?
B10 B12 H12 123.5(10) . . ?
C15 Si1 C13 111.88(8) . . ?
C15 Si1 C14 107.86(8) . . ?
C13 Si1 C14 109.12(8) . . ?
C15 Si1 C2 111.70(7) . . ?
C13 Si1 C2 109.10(7) . . ?
C14 Si1 C2 107.02(8) . . ?
C18 Si2 C19 112.88(9) . . ?
C18 Si2 C17 109.75(8) . . ?
C19 Si2 C17 106.75(9) . . ?
C18 Si2 C1 109.45(7) . . ?
C19 Si2 C1 111.24(7) . . ?
C17 Si2 C1 106.53(7) . . ?
Si1 C13 H13A 109.5 . . ?
Si1 C13 H13B 109.5 . . ?
H13A C13 H13B 109.5 . . ?
Si1 C13 H13C 109.5 . . ?
H13A C13 H13C 109.5 . . ?
H13B C13 H13C 109.5 . . ?
Si1 C14 H14A 109.5 . . ?
Si1 C14 H14B 109.5 . . ?
H14A C14 H14B 109.5 . . ?
Si1 C14 H14C 109.5 . . ?
H14A C14 H14C 109.5 . . ?
H14B C14 H14C 109.5 . . ?
C16 C15 Si1 123.31(15) . . ?
C16 C15 H15 118.3 . . ?
Si1 C15 H15 118.3 . . ?
C15 C16 H16A 120.0 . . ?
C15 C16 H16B 120.0 . . ?
H16A C16 H16B 120.0 . . ?
Si2 C17 H17A 109.5 . . ?
Si2 C17 H17B 109.5 . . ?
H17A C17 H17B 109.5 . . ?
Si2 C17 H17C 109.5 . . ?
H17A C17 H17C 109.5 . . ?
H17B C17 H17C 109.5 . . ?
Si2 C18 H18A 109.5 . . ?
Si2 C18 H18B 109.5 . . ?
H18A C18 H18B 109.5 . . ?
Si2 C18 H18C 109.5 . . ?
H18A C18 H18C 109.5 . . ?
H18B C18 H18C 109.5 . . ?
C20 C19 Si2 125.09(17) . . ?
C20 C19 H19 117.5 . . ?
Si2 C19 H19 117.5 . . ?
C19 C20 H20A 120.0 . . ?
C19 C20 H20B 120.0 . . ?
H20A C20 H20B 120.0 . . ?

loop_
_geom_bond_atom_site_label_1
_geom_bond_atom_site_label_2
_geom_bond_distance
_geom_bond_site_symmetry_2
_geom_bond_publ_flag
C1 B5 1.713(2) . ?
C1 C2 1.717(2) . ?
C1 B3 1.720(2) . ?
C1 B4 1.723(2) . ?
C1 B6 1.729(2) . ?
C1 Si2 1.9372(16) . ?
C2 B7 1.715(2) . ?
C2 B6 1.719(2) . ?
C2 B11 1.727(2) . ?
C2 B3 1.731(2) . ?
C2 Si1 1.9331(16) . ?
B3 B4 1.775(2) . ?
B3 B7 1.778(2) . ?
B3 B8 1.784(2) . ?
B3 H3 1.085(17) . ?
B4 B8 1.770(3) . ?
B4 B9 1.776(3) . ?
B4 B5 1.775(3) . ?
B4 H4 1.070(19) . ?
B5 B10 1.773(3) . ?
B5 B6 1.783(2) . ?
B5 B9 1.785(3) . ?
B5 H5 1.075(18) . ?
B6 B11 1.778(3) . ?
B6 B10 1.785(3) . ?
B6 H6 1.073(18) . ?
B7 B8 1.772(3) . ?
B7 B11 1.776(3) . ?
B7 B12 1.779(3) . ?
B7 H7 1.073(18) . ?
B8 B12 1.787(3) . ?
B8 B9 1.791(3) . ?
B8 H8 1.085(19) . ?
B9 B12 1.772(3) . ?
B9 B10 1.790(3) . ?
B9 H9 1.08(2) . ?
B10 B11 1.768(3) . ?
B10 B12 1.792(3) . ?
B10 H10 1.063(18) . ?
B11 B12 1.775(3) . ?
B11 H11 1.048(19) . ?
B12 H12 1.101(19) . ?
Si1 C15 1.8537(18) . ?
Si1 C13 1.8600(17) . ?
Si1 C14 1.8634(18) . ?
Si2 C18 1.8534(17) . ?
Si2 C19 1.8539(18) . ?
Si2 C17 1.8651(17) . ?
C13 H13A 0.9800 . ?
C13 H13B 0.9800 . ?
C13 H13C 0.9800 . ?
C14 H14A 0.9800 . ?
C14 H14B 0.9800 . ?
C14 H14C 0.9800 . ?
C15 C16 1.317(3) . ?
C15 H15 0.9500 . ?
C16 H16A 0.9500 . ?
C16 H16B 0.9500 . ?
C17 H17A 0.9800 . ?
C17 H17B 0.9800 . ?
C17 H17C 0.9800 . ?
C18 H18A 0.9800 . ?
C18 H18B 0.9800 . ?
C18 H18C 0.9800 . ?
C19 C20 1.286(3) . ?
C19 H19 0.9500 . ?
C20 H20A 0.9500 . ?
C20 H20B 0.9500 . ?
